data_8106691
loop_
_publ_author_name
'Hou-Qun, Yuan'
'You-Fa, Xiong'
'Wei, Xiao'
'Chun-Yan, Hu'
'Guang-Ming, Bao'

_publ_section_title
;
 Crystal structure of catena-poly[(\m 2-hexamethylenetetramine-\k 2
 N:N&#x2032;)-tetrakis(\m 2-2,6-difluorobenzoato-\k 2
 O:O&#x2032;)dicopper(II)], C34H24Cu2F8N4O8
;
_journal_issue 5
_journal_name_full 'Zeitschrift f\"ur Kristallographie - New Crystal Structures'
_journal_page_first 823
_journal_page_last 825
_journal_paper_doi 10.1515/ncrs-2017-0064
_journal_volume 232
_journal_year 2017
_chemical_formula_sum 'C34 H24 Cu2 F8 N4 O8'
_chemical_formula_weight 895.65
_space_group_IT_number 14
_space_group_name_Hall '-P 2yn'
_space_group_name_H-M_alt 'P 1 21/n 1'
_symmetry_cell_setting monoclinic
_symmetry_space_group_name_H-M 'P 1 21/n 1'
_atom_sites_solution_hydrogens geom
_atom_sites_solution_primary direct
_atom_sites_solution_secondary difmap
_cell_angle_alpha 90.00
_cell_angle_beta 108.889(2)
_cell_angle_gamma 90.00
_cell_formula_units_Z 4
_cell_length_a 13.074(3)
_cell_length_b 20.229(4)
_cell_length_c 14.419(3)
_cell_measurement_reflns_used 5274
_cell_measurement_temperature 296(2)
_cell_measurement_theta_max 28.40
_cell_measurement_theta_min 2.56
_cell_volume 3608.1(13)
_computing_cell_refinement 'Bruker SMART'
_computing_data_collection 'Bruker SMART'
_computing_data_reduction 'Bruker SAINT'
_computing_molecular_graphics 'Bruker SHELXTL'
_computing_publication_material 'Bruker SHELXTL'
_computing_structure_refinement 'SHELXL-97 (Sheldrick, 1997)'
_computing_structure_solution 'SHELXS-97 (Sheldrick, 1990)'
_diffrn_ambient_temperature 296(2)
_diffrn_measured_fraction_theta_full 0.987
_diffrn_measured_fraction_theta_max 0.987
_diffrn_measurement_device_type 'CCD area detector'
_diffrn_measurement_method 'phi and omega scans'
_diffrn_radiation_monochromator graphite
_diffrn_radiation_source 'fine-focus sealed tube'
_diffrn_radiation_type MoK\a
_diffrn_radiation_wavelength 0.71073
_diffrn_reflns_av_R_equivalents 0.0495
_diffrn_reflns_av_sigmaI/netI 0.0548
_diffrn_reflns_limit_h_max 17
_diffrn_reflns_limit_h_min -17
_diffrn_reflns_limit_k_max 26
_diffrn_reflns_limit_k_min -25
_diffrn_reflns_limit_l_max 19
_diffrn_reflns_limit_l_min -19
_diffrn_reflns_number 33606
_diffrn_reflns_theta_full 28.38
_diffrn_reflns_theta_max 28.38
_diffrn_reflns_theta_min 2.51
_exptl_absorpt_coefficient_mu 1.277
_exptl_absorpt_correction_T_max 0.9048
_exptl_absorpt_correction_T_min 0.8316
_exptl_absorpt_correction_type multi-scan
_exptl_absorpt_process_details sadabs
_exptl_crystal_colour Green
_exptl_crystal_density_diffrn 1.649
_exptl_crystal_density_method 'not measured'
_exptl_crystal_description Needle-like
_exptl_crystal_F_000 1800
_exptl_crystal_size_max 0.15
_exptl_crystal_size_mid 0.10
_exptl_crystal_size_min 0.08
_refine_diff_density_max 0.766
_refine_diff_density_min -0.508
_refine_diff_density_rms 0.075
_refine_ls_extinction_method none
_refine_ls_goodness_of_fit_ref 1.019
_refine_ls_hydrogen_treatment mixed
_refine_ls_matrix_type full
_refine_ls_number_parameters 498
_refine_ls_number_reflns 8923
_refine_ls_number_restraints 0
_refine_ls_restrained_S_all 1.019
_refine_ls_R_factor_all 0.1015
_refine_ls_R_factor_gt 0.0512
_refine_ls_shift/su_max 0.000
_refine_ls_shift/su_mean 0.000
_refine_ls_structure_factor_coef Fsqd
_refine_ls_weighting_details 'calc w=1/[\s^2^(Fo^2^)+(0.0620P)^2^+2.9826P] where P=(Fo^2^+2Fc^2^)/3'
_refine_ls_weighting_scheme calc
_refine_ls_wR_factor_gt 0.1221
_refine_ls_wR_factor_ref 0.1465
_reflns_number_gt 5323
_reflns_number_total 8923
_reflns_threshold_expression >2sigma(I)
_cod_data_source_file suppl_ncrs-2017-0064_suppl.cif
_cod_data_source_block Cu-dfba-hmt
_cod_original_cell_volume 3608.2(12)
_cod_original_sg_symbol_H-M P2(1)/n
_cod_database_code 8106691

loop_
_symmetry_equiv_pos_as_xyz
'x, y, z'
'-x+1/2, y+1/2, -z+1/2'
'-x, -y, -z'
'x-1/2, -y-1/2, z-1/2'

loop_
_atom_site_label
_atom_site_type_symbol
_atom_site_fract_x
_atom_site_fract_y
_atom_site_fract_z
_atom_site_U_iso_or_equiv
_atom_site_adp_type
_atom_site_occupancy
_atom_site_symmetry_multiplicity
_atom_site_calc_flag
_atom_site_refinement_flags
_atom_site_disorder_assembly
_atom_site_disorder_group
Cu1 Cu 0.81154(4) 0.28704(2) 0.16716(3) 0.03845(13) Uani 1 1 d . . .
Cu2 Cu 0.69321(4) 0.20461(2) 0.03194(3) 0.03659(13) Uani 1 1 d . . .
O1 O 0.7756(2) 0.35179(12) 0.06081(19) 0.0505(7) Uani 1 1 d . . .
C1 C 0.7297(3) 0.33562(18) -0.0262(3) 0.0407(8) Uani 1 1 d . . .
O2 O 0.6882(2) 0.28056(12) -0.05585(18) 0.0474(6) Uani 1 1 d . . .
C2 C 0.7254(3) 0.38642(18) -0.1026(3) 0.0474(9) Uani 1 1 d . . .
C3 C 0.6329(4) 0.3987(2) -0.1803(3) 0.0642(12) Uani 1 1 d . . .
F1 F 0.5449(2) 0.36447(17) -0.1859(2) 0.1021(11) Uani 1 1 d . . .
C4 C 0.6287(6) 0.4457(3) -0.2517(4) 0.0920(18) Uani 1 1 d . . .
H1 H 0.5649 0.4535 -0.3026 0.110 Uiso 1 1 calc R . .
C5 C 0.7202(7) 0.4799(3) -0.2451(5) 0.107(2) Uani 1 1 d . . .
H2 H 0.7189 0.5109 -0.2931 0.128 Uiso 1 1 calc R . .
C6 C 0.8137(6) 0.4698(3) -0.1698(5) 0.101(2) Uani 1 1 d . . .
H3 H 0.8758 0.4935 -0.1662 0.121 Uiso 1 1 calc R . .
C7 C 0.8144(5) 0.4249(3) -0.1008(4) 0.0750(14) Uani 1 1 d . . .
F2 F 0.9072(3) 0.4140(2) -0.0273(3) 0.1231(14) Uani 1 1 d . . .
O3 O 0.9271(2) 0.24890(14) 0.1207(2) 0.0538(7) Uani 1 1 d . . .
C8 C 0.9145(3) 0.2049(2) 0.0571(3) 0.0495(10) Uani 1 1 d . . .
O4 O 0.8266(2) 0.17840(14) 0.0092(2) 0.0558(7) Uani 1 1 d . . .
C9 C 1.0117(4) 0.1800(3) 0.0346(3) 0.0601(12) Uani 1 1 d . . .
C10 C 1.0200(5) 0.1152(3) 0.0054(4) 0.0797(15) Uani 1 1 d . . .
F3 F 0.9405(3) 0.07354(18) -0.0003(4) 0.1351(16) Uani 1 1 d . . .
C11 C 1.1086(6) 0.0909(4) -0.0136(5) 0.109(2) Uani 1 1 d . . .
H4 H 1.1111 0.0468 -0.0311 0.131 Uiso 1 1 calc R . .
C12 C 1.1924(7) 0.1317(5) -0.0068(6) 0.135(3) Uani 1 1 d . . .
H5 H 1.2532 0.1152 -0.0191 0.162 Uiso 1 1 calc R . .
C13 C 1.1896(6) 0.1960(5) 0.0177(7) 0.131(3) Uani 1 1 d . . .
H6 H 1.2463 0.2244 0.0197 0.157 Uiso 1 1 calc R . .
C14 C 1.0989(5) 0.2188(3) 0.0401(6) 0.100(2) Uani 1 1 d . . .
F4 F 1.0965(3) 0.2831(2) 0.0639(4) 0.1477(19) Uani 1 1 d . . .
O5 O 0.6739(2) 0.30572(14) 0.1941(2) 0.0536(7) Uani 1 1 d . . .
C15 C 0.5907(3) 0.27400(18) 0.1509(3) 0.0436(9) Uani 1 1 d . . .
O6 O 0.5755(2) 0.23955(13) 0.07484(18) 0.0469(6) Uani 1 1 d . . .
C16 C 0.5007(3) 0.2741(2) 0.1938(3) 0.0504(10) Uani 1 1 d . B .
C17 C 0.4573(5) 0.2165(3) 0.2149(5) 0.097(2) Uani 1 1 d . . .
C18 C 0.3792(6) 0.2139(3) 0.2576(6) 0.116(3) Uani 1 1 d . C .
H7 H 0.3540 0.1732 0.2713 0.139 Uiso 1 1 calc R . .
C19 C 0.3383(5) 0.2700(4) 0.2801(5) 0.103(2) Uani 1 1 d . . .
H8 H 0.2836 0.2686 0.3082 0.124 Uiso 1 1 calc R C .
C20 C 0.3765(6) 0.3277(4) 0.2621(5) 0.110(2) Uani 1 1 d . B .
H9 H 0.3493 0.3669 0.2784 0.132 Uiso 1 1 calc R . .
C21 C 0.4554(5) 0.3292(3) 0.2198(5) 0.0838(16) Uani 1 1 d . . .
O7 O 0.8285(2) 0.21164(12) 0.2549(2) 0.0529(7) Uani 1 1 d . . .
C22 C 0.7839(3) 0.15707(18) 0.2271(3) 0.0447(9) Uani 1 1 d . . .
O8 O 0.7267(2) 0.14165(13) 0.14296(19) 0.0513(7) Uani 1 1 d . . .
C23 C 0.8007(4) 0.1055(2) 0.3051(3) 0.0611(12) Uani 1 1 d . . .
C24 C 0.8319(4) 0.0419(2) 0.2940(4) 0.0741(15) Uani 1 1 d . A .
F5 F 0.8464(3) 0.02582(16) 0.2104(3) 0.1195(13) Uani 1 1 d . . .
C25A C 0.8639(9) -0.0091(5) 0.3512(8) 0.065(3) Uiso 0.50 1 d P A 1
H11 H 0.8827 -0.0500 0.3322 0.078 Uiso 0.50 1 calc PR A 1
C25B C 0.8407(9) -0.0018(6) 0.3825(9) 0.067(3) Uiso 0.50 1 d P A 2
H12 H 0.8713 -0.0436 0.3863 0.080 Uiso 0.50 1 calc PR A 2
C26A C 0.8654(11) 0.0081(6) 0.4482(10) 0.083(3) Uiso 0.50 1 d P A 1
H13 H 0.8845 -0.0246 0.4960 0.100 Uiso 0.50 1 calc PR A 1
C26B C 0.8069(12) 0.0181(7) 0.4515(10) 0.097(4) Uiso 0.50 1 d P A 2
H14 H 0.8135 -0.0120 0.5019 0.116 Uiso 0.50 1 calc PR A 2
C27A C 0.8407(12) 0.0695(7) 0.4753(10) 0.097(4) Uiso 0.50 1 d P A 1
H15 H 0.8384 0.0785 0.5379 0.116 Uiso 0.50 1 calc PR A 1
C27B C 0.7629(13) 0.0770(7) 0.4610(11) 0.111(4) Uiso 0.50 1 d P A 2
H16 H 0.7397 0.0871 0.5139 0.134 Uiso 0.50 1 calc PR A 2
C28A C 0.8189(10) 0.1179(6) 0.4009(8) 0.074(3) Uiso 0.50 1 d P A 1
C28B C 0.7551(10) 0.1213(6) 0.3851(8) 0.076(3) Uiso 0.50 1 d P A 2
F6A F 0.7947(7) 0.1803(4) 0.4238(6) 0.114(2) Uiso 0.50 1 d P A 1
F6B F 0.7119(7) 0.1802(4) 0.3880(6) 0.106(2) Uiso 0.50 1 d P A 2
N1 N 0.5802(2) 0.14315(13) -0.07898(19) 0.0342(6) Uani 1 1 d . . .
C29 C 0.6332(3) 0.09934(18) -0.1318(3) 0.0456(9) Uani 1 1 d . . .
H17 H 0.6732 0.1261 -0.1641 0.055 Uiso 1 1 calc R . .
H18 H 0.6844 0.0710 -0.0849 0.055 Uiso 1 1 calc R . .
N2 N 0.5554(3) 0.05837(15) -0.2046(2) 0.0520(9) Uani 1 1 d . . .
C30 C 0.4938(4) 0.01888(19) -0.1549(3) 0.0654(13) Uani 1 1 d . . .
H19 H 0.4415 -0.0082 -0.2029 0.079 Uiso 1 1 calc R . .
H20 H 0.5430 -0.0105 -0.1080 0.079 Uiso 1 1 calc R . .
N3 N 0.4376(3) 0.06010(16) -0.1040(2) 0.0540(9) Uani 1 1 d . . .
C31 C 0.5179(3) 0.10028(19) -0.0323(3) 0.0463(9) Uani 1 1 d . . .
H21 H 0.5675 0.0715 0.0151 0.056 Uiso 1 1 calc R . .
H22 H 0.4818 0.1279 0.0026 0.056 Uiso 1 1 calc R . .
C32 C 0.5036(3) 0.18553(16) -0.1516(2) 0.0329(7) Uani 1 1 d . . .
H23 H 0.5430 0.2131 -0.1834 0.039 Uiso 1 1 calc R . .
H24 H 0.4673 0.2143 -0.1185 0.039 Uiso 1 1 calc R . .
N4 N 0.4219(2) 0.14643(13) -0.22678(19) 0.0344(6) Uani 1 1 d . . .
C33 C 0.4799(3) 0.10225(18) -0.2754(3) 0.0472(9) Uani 1 1 d . . .
H25 H 0.4278 0.0758 -0.3246 0.057 Uiso 1 1 calc R . .
H26 H 0.5195 0.1289 -0.3082 0.057 Uiso 1 1 calc R . .
C34 C 0.3644(3) 0.10398(19) -0.1754(3) 0.0494(10) Uani 1 1 d . . .
H27 H 0.3268 0.1319 -0.1422 0.059 Uiso 1 1 calc R . .
H28 H 0.3106 0.0777 -0.2234 0.059 Uiso 1 1 calc R . .
F7A F 0.4713(7) 0.3874(4) 0.1734(6) 0.103(2) Uiso 0.50 1 d P B 1
F7B F 0.5128(5) 0.3870(3) 0.2247(5) 0.0749(16) Uiso 0.50 1 d P B 2
F8A F 0.4726(5) 0.1590(3) 0.1682(5) 0.0746(16) Uiso 0.50 1 d P C 1
F8B F 0.5227(6) 0.1598(3) 0.2194(5) 0.0883(19) Uiso 0.50 1 d P C 2

loop_
_atom_site_aniso_label
_atom_site_aniso_U_11
_atom_site_aniso_U_22
_atom_site_aniso_U_33
_atom_site_aniso_U_23
_atom_site_aniso_U_13
_atom_site_aniso_U_12
Cu1 0.0393(3) 0.0344(2) 0.0373(2) 0.00313(17) 0.00632(19) -0.00564(19)
Cu2 0.0366(3) 0.0364(2) 0.0348(2) 0.00152(17) 0.00880(19) -0.00294(19)
O1 0.0624(19) 0.0377(14) 0.0446(15) 0.0079(11) 0.0080(14) -0.0074(13)
C1 0.039(2) 0.042(2) 0.041(2) 0.0091(16) 0.0115(17) -0.0019(17)
O2 0.0550(17) 0.0421(15) 0.0425(14) 0.0076(11) 0.0122(13) -0.0099(13)
C2 0.060(3) 0.038(2) 0.045(2) 0.0081(16) 0.019(2) -0.0023(19)
C3 0.069(3) 0.059(3) 0.057(3) 0.017(2) 0.010(2) 0.002(2)
F1 0.0642(19) 0.111(2) 0.105(2) 0.048(2) -0.0102(17) -0.0094(19)
C4 0.120(5) 0.075(4) 0.071(3) 0.034(3) 0.018(3) 0.016(4)
C5 0.168(7) 0.071(4) 0.095(5) 0.039(3) 0.059(5) -0.004(4)
C6 0.114(5) 0.086(4) 0.110(5) 0.038(4) 0.049(4) -0.028(4)
C7 0.080(4) 0.068(3) 0.078(3) 0.020(3) 0.028(3) -0.016(3)
F2 0.075(2) 0.150(3) 0.129(3) 0.055(3) 0.014(2) -0.047(2)
O3 0.0427(16) 0.0613(18) 0.0565(17) -0.0052(14) 0.0147(13) -0.0025(14)
C8 0.045(2) 0.057(3) 0.048(2) 0.0103(19) 0.018(2) 0.002(2)
O4 0.0480(18) 0.0609(18) 0.0600(18) -0.0093(14) 0.0195(15) 0.0022(14)
C9 0.050(3) 0.082(3) 0.054(3) 0.012(2) 0.024(2) 0.010(2)
C10 0.073(4) 0.089(4) 0.092(4) 0.002(3) 0.046(3) 0.020(3)
F3 0.112(3) 0.080(2) 0.236(5) -0.039(3) 0.088(3) 0.001(2)
C11 0.112(6) 0.115(5) 0.124(5) -0.004(4) 0.071(5) 0.031(5)
C12 0.132(7) 0.167(8) 0.148(7) 0.033(6) 0.104(6) 0.045(7)
C13 0.073(5) 0.152(7) 0.191(9) 0.034(6) 0.076(5) 0.004(5)
C14 0.073(4) 0.102(5) 0.142(6) 0.019(4) 0.058(4) 0.001(4)
F4 0.093(3) 0.112(3) 0.263(6) -0.001(3) 0.093(3) -0.031(2)
O5 0.0482(17) 0.0541(17) 0.0590(17) -0.0096(13) 0.0180(14) -0.0063(14)
C15 0.045(2) 0.0358(19) 0.051(2) 0.0050(16) 0.0165(19) 0.0048(17)
O6 0.0423(15) 0.0538(16) 0.0464(15) -0.0045(12) 0.0167(12) -0.0024(13)
C16 0.050(3) 0.053(2) 0.051(2) -0.0030(19) 0.021(2) 0.001(2)
C17 0.115(5) 0.069(4) 0.148(6) -0.004(3) 0.101(5) 0.001(3)
C18 0.123(6) 0.106(5) 0.160(7) 0.003(4) 0.105(6) -0.020(4)
C19 0.092(5) 0.140(6) 0.106(5) -0.021(4) 0.072(4) -0.009(4)
C20 0.114(5) 0.102(5) 0.148(6) -0.025(4) 0.091(5) 0.014(4)
C21 0.092(4) 0.065(3) 0.116(5) -0.004(3) 0.064(4) 0.002(3)
O7 0.0641(19) 0.0391(15) 0.0480(15) 0.0106(12) 0.0078(14) -0.0077(13)
C22 0.049(2) 0.038(2) 0.047(2) 0.0101(16) 0.0156(19) 0.0057(18)
O8 0.0562(18) 0.0428(15) 0.0457(15) 0.0082(12) 0.0036(13) -0.0062(13)
C23 0.081(3) 0.046(2) 0.048(2) 0.0110(18) 0.009(2) -0.012(2)
C24 0.068(3) 0.042(3) 0.087(4) 0.019(2) -0.010(3) -0.009(2)
F5 0.153(4) 0.058(2) 0.158(4) 0.001(2) 0.065(3) 0.022(2)
N1 0.0362(17) 0.0303(14) 0.0342(15) 0.0039(11) 0.0087(13) 0.0012(12)
C29 0.042(2) 0.042(2) 0.049(2) -0.0007(16) 0.0102(18) 0.0110(17)
N2 0.056(2) 0.0391(17) 0.0511(19) -0.0065(15) 0.0036(17) 0.0169(16)
C30 0.080(3) 0.0259(19) 0.071(3) 0.0042(19) -0.003(3) -0.002(2)
N3 0.057(2) 0.0417(18) 0.054(2) 0.0099(15) 0.0054(17) -0.0146(16)
C31 0.052(2) 0.046(2) 0.0368(19) 0.0097(16) 0.0089(18) -0.0116(18)
C32 0.0332(18) 0.0300(16) 0.0338(17) 0.0021(13) 0.0084(14) 0.0005(14)
N4 0.0348(16) 0.0318(14) 0.0344(15) -0.0023(11) 0.0083(13) 0.0003(12)
C33 0.058(3) 0.041(2) 0.039(2) -0.0061(16) 0.0122(19) 0.0123(19)
C34 0.041(2) 0.051(2) 0.052(2) -0.0005(18) 0.0091(19) -0.0134(19)

loop_
_atom_type_symbol
_atom_type_description
_atom_type_scat_dispersion_real
_atom_type_scat_dispersion_imag
_atom_type_scat_source
C C 0.0033 0.0016 'International Tables Vol C Tables 4.2.6.8 and 6.1.1.4'
H H 0.0000 0.0000 'International Tables Vol C Tables 4.2.6.8 and 6.1.1.4'
N N 0.0061 0.0033 'International Tables Vol C Tables 4.2.6.8 and 6.1.1.4'
O O 0.0106 0.0060 'International Tables Vol C Tables 4.2.6.8 and 6.1.1.4'
F F 0.0171 0.0103 'International Tables Vol C Tables 4.2.6.8 and 6.1.1.4'
Cu Cu 0.3201 1.2651 'International Tables Vol C Tables 4.2.6.8 and 6.1.1.4'

loop_
_geom_angle_atom_site_label_1
_geom_angle_atom_site_label_2
_geom_angle_atom_site_label_3
_geom_angle
_geom_angle_site_symmetry_1
_geom_angle_site_symmetry_3
O7 Cu1 O1 169.11(11) . .
O7 Cu1 O3 88.64(12) . .
O1 Cu1 O3 90.68(12) . .
O7 Cu1 O5 86.66(12) . .
O1 Cu1 O5 91.30(12) . .
O3 Cu1 O5 165.17(11) . .
O7 Cu1 N4 96.71(11) . 4_666
O1 Cu1 N4 94.18(10) . 4_666
O3 Cu1 N4 94.18(11) . 4_666
O5 Cu1 N4 100.33(11) . 4_666
O7 Cu1 Cu2 84.36(8) . .
O1 Cu1 Cu2 84.81(8) . .
O3 Cu1 Cu2 80.49(8) . .
O5 Cu1 Cu2 85.05(8) . .
N4 Cu1 Cu2 174.55(8) 4_666 .
O4 Cu2 O6 169.89(11) . .
O4 Cu2 O2 87.14(12) . .
O6 Cu2 O2 93.14(11) . .
O4 Cu2 O8 89.16(12) . .
O6 Cu2 O8 88.14(11) . .
O2 Cu2 O8 165.83(11) . .
O4 Cu2 N1 98.77(11) . .
O6 Cu2 N1 91.27(11) . .
O2 Cu2 N1 95.69(10) . .
O8 Cu2 N1 98.39(10) . .
O4 Cu2 Cu1 87.35(9) . .
O6 Cu2 Cu1 82.67(8) . .
O2 Cu2 Cu1 82.69(8) . .
O8 Cu2 Cu1 83.48(8) . .
N1 Cu2 Cu1 173.61(8) . .
C1 O1 Cu1 121.9(2) . .
O1 C1 O2 126.2(3) . .
O1 C1 C2 116.9(3) . .
O2 C1 C2 116.8(3) . .
C1 O2 Cu2 123.5(2) . .
C3 C2 C7 115.0(4) . .
C3 C2 C1 122.5(4) . .
C7 C2 C1 122.6(4) . .
F1 C3 C2 118.2(4) . .
F1 C3 C4 119.2(5) . .
C2 C3 C4 122.6(5) . .
C5 C4 C3 118.3(6) . .
C5 C4 H1 120.8 . .
C3 C4 H1 120.8 . .
C4 C5 C6 121.4(5) . .
C4 C5 H2 119.3 . .
C6 C5 H2 119.3 . .
C7 C6 C5 118.7(6) . .
C7 C6 H3 120.7 . .
C5 C6 H3 120.7 . .
F2 C7 C6 118.8(5) . .
F2 C7 C2 117.3(4) . .
C6 C7 C2 123.9(6) . .
C8 O3 Cu1 126.0(3) . .
O3 C8 O4 126.0(4) . .
O3 C8 C9 118.7(4) . .
O4 C8 C9 115.4(4) . .
C8 O4 Cu2 120.1(3) . .
C14 C9 C10 114.4(5) . .
C14 C9 C8 123.1(5) . .
C10 C9 C8 122.5(4) . .
F3 C10 C11 117.4(6) . .
F3 C10 C9 118.9(4) . .
C11 C10 C9 123.7(6) . .
C12 C11 C10 119.1(7) . .
C12 C11 H4 120.4 . .
C10 C11 H4 120.4 . .
C11 C12 C13 121.2(7) . .
C11 C12 H5 119.4 . .
C13 C12 H5 119.4 . .
C12 C13 C14 118.2(7) . .
C12 C13 H6 120.9 . .
C14 C13 H6 120.9 . .
F4 C14 C9 118.8(5) . .
F4 C14 C13 117.8(6) . .
C9 C14 C13 123.4(7) . .
C15 O5 Cu1 120.2(3) . .
O5 C15 O6 126.0(4) . .
O5 C15 C16 118.1(4) . .
O6 C15 C16 115.9(4) . .
C15 O6 Cu2 123.6(3) . .
C21 C16 C17 112.6(4) . .
C21 C16 C15 125.5(4) . .
C17 C16 C15 121.8(4) . .
C18 C17 C16 124.1(5) . .
C18 C17 F8A 115.8(6) . .
C16 C17 F8A 118.0(5) . .
C18 C17 F8B 118.6(6) . .
C16 C17 F8B 114.3(5) . .
F8A C17 F8B 33.6(3) . .
C19 C18 C17 119.7(6) . .
C19 C18 H7 120.2 . .
C17 C18 H7 120.2 . .
C20 C19 C18 119.6(5) . .
C20 C19 H8 120.2 . .
C18 C19 H8 120.2 . .
C19 C20 C21 119.7(6) . .
C19 C20 H9 120.2 . .
C21 C20 H9 120.2 . .
C20 C21 C16 124.3(5) . .
C20 C21 F7B 118.3(6) . .
C16 C21 F7B 115.4(5) . .
C20 C21 F7A 118.9(6) . .
C16 C21 F7A 114.1(5) . .
F7B C21 F7A 31.8(4) . .
C22 O7 Cu1 122.6(2) . .
O8 C22 O7 127.2(3) . .
O8 C22 C23 117.0(3) . .
O7 C22 C23 115.7(4) . .
C22 O8 Cu2 122.3(2) . .
C28A C23 C24 109.5(6) . .
C28A C23 C28B 31.9(6) . .
C24 C23 C28B 119.9(6) . .
C28A C23 C22 125.0(6) . .
C24 C23 C22 122.9(4) . .
C28B C23 C22 115.5(6) . .
C25A C24 F5 105.7(7) . .
C25A C24 C23 135.6(8) . .
F5 C24 C23 118.2(4) . .
C25A C24 C25B 24.5(6) . .
F5 C24 C25B 128.8(6) . .
C23 C24 C25B 112.9(7) . .
C24 C25A C26A 109.0(10) . .
C24 C25A H11 125.5 . .
C26A C25A H11 125.5 . .
C26B C25B C24 121.2(11) . .
C26B C25B H12 119.4 . .
C24 C25B H12 119.4 . .
C27A C26A C25A 124.5(12) . .
C27A C26A H13 117.7 . .
C25A C26A H13 117.7 . .
C25B C26B C27B 128.6(14) . .
C25B C26B H14 115.7 . .
C27B C26B H14 115.7 . .
C26A C27A C28A 114.8(12) . .
C26A C27A H15 122.6 . .
C28A C27A H15 122.6 . .
C26B C27B C28B 114.5(14) . .
C26B C27B H16 122.8 . .
C28B C27B H16 122.8 . .
C23 C28A F6A 116.3(9) . .
C23 C28A C27A 125.1(10) . .
F6A C28A C27A 117.5(10) . .
F6B C28B C27B 118.5(11) . .
F6B C28B C23 119.9(9) . .
C27B C28B C23 121.4(11) . .
C32 N1 C29 107.9(3) . .
C32 N1 C31 108.4(3) . .
C29 N1 C31 107.4(3) . .
C32 N1 Cu2 109.50(19) . .
C29 N1 Cu2 113.6(2) . .
C31 N1 Cu2 109.9(2) . .
N2 C29 N1 112.1(3) . .
N2 C29 H17 109.2 . .
N1 C29 H17 109.2 . .
N2 C29 H18 109.2 . .
N1 C29 H18 109.2 . .
H17 C29 H18 107.9 . .
C29 N2 C33 108.2(3) . .
C29 N2 C30 108.7(3) . .
C33 N2 C30 108.4(3) . .
N3 C30 N2 112.3(3) . .
N3 C30 H19 109.1 . .
N2 C30 H19 109.1 . .
N3 C30 H20 109.1 . .
N2 C30 H20 109.1 . .
H19 C30 H20 107.9 . .
C30 N3 C34 108.4(3) . .
C30 N3 C31 108.1(3) . .
C34 N3 C31 108.6(3) . .
N3 C31 N1 112.2(3) . .
N3 C31 H21 109.2 . .
N1 C31 H21 109.2 . .
N3 C31 H22 109.2 . .
N1 C31 H22 109.2 . .
H21 C31 H22 107.9 . .
N1 C32 N4 112.0(3) . .
N1 C32 H23 109.2 . .
N4 C32 H23 109.2 . .
N1 C32 H24 109.2 . .
N4 C32 H24 109.2 . .
H23 C32 H24 107.9 . .
C32 N4 C33 108.0(3) . .
C32 N4 C34 107.8(3) . .
C33 N4 C34 107.8(3) . .
C32 N4 Cu1 109.81(19) . 4_565
C33 N4 Cu1 111.2(2) . 4_565
C34 N4 Cu1 112.2(2) . 4_565
N2 C33 N4 111.6(3) . .
N2 C33 H25 109.3 . .
N4 C33 H25 109.3 . .
N2 C33 H26 109.3 . .
N4 C33 H26 109.3 . .
H25 C33 H26 108.0 . .
N3 C34 N4 112.4(3) . .
N3 C34 H27 109.1 . .
N4 C34 H27 109.1 . .
N3 C34 H28 109.1 . .
N4 C34 H28 109.1 . .
H27 C34 H28 107.9 . .

loop_
_geom_bond_atom_site_label_1
_geom_bond_atom_site_label_2
_geom_bond_distance
_geom_bond_site_symmetry_2
Cu1 O7 1.948(2) .
Cu1 O1 1.955(2) .
Cu1 O3 1.996(3) .
Cu1 O5 1.997(3) .
Cu1 N4 2.191(3) 4_666
Cu1 Cu2 2.6500(7) .
Cu2 O4 1.950(3) .
Cu2 O6 1.966(3) .
Cu2 O2 1.978(2) .
Cu2 O8 1.981(3) .
Cu2 N1 2.181(3) .
O1 C1 1.247(4) .
C1 O2 1.252(4) .
C1 C2 1.494(5) .
C2 C3 1.379(6) .
C2 C7 1.393(6) .
C3 F1 1.323(5) .
C3 C4 1.389(6) .
C4 C5 1.359(9) .
C4 H1 0.9300 .
C5 C6 1.363(9) .
C5 H2 0.9300 .
C6 C7 1.346(7) .
C6 H3 0.9300 .
C7 F2 1.346(6) .
O3 C8 1.250(5) .
C8 O4 1.254(5) .
C8 C9 1.497(6) .
C9 C14 1.364(7) .
C9 C10 1.392(7) .
C10 F3 1.321(6) .
C10 C11 1.365(8) .
C11 C12 1.349(10) .
C11 H4 0.9300 .
C12 C13 1.352(10) .
C12 H5 0.9300 .
C13 C14 1.405(9) .
C13 H6 0.9300 .
C14 F4 1.348(7) .
O5 C15 1.242(5) .
C15 O6 1.260(4) .
C15 C16 1.496(5) .
C16 C21 1.370(6) .
C16 C17 1.372(6) .
C17 C18 1.355(7) .
C17 F8A 1.391(7) .
C17 F8B 1.419(8) .
C18 C19 1.339(8) .
C18 H7 0.9300 .
C19 C20 1.327(9) .
C19 H8 0.9300 .
C20 C21 1.359(8) .
C20 H9 0.9300 .
C21 F7B 1.380(8) .
C21 F7A 1.402(9) .
O7 C22 1.252(4) .
C22 O8 1.241(4) .
C22 C23 1.497(5) .
C23 C28A 1.347(12) .
C23 C24 1.373(7) .
C23 C28B 1.496(12) .
C24 C25A 1.302(11) .
C24 F5 1.320(6) .
C24 C25B 1.526(12) .
C25A C26A 1.436(16) .
C25A H11 0.9300 .
C25B C26B 1.277(18) .
C25B H12 0.9300 .
C26A C27A 1.371(18) .
C26A H13 0.9300 .
C26B C27B 1.349(19) .
C26B H14 0.9300 .
C27A C28A 1.413(16) .
C27A H15 0.9300 .
C27B C28B 1.393(17) .
C27B H16 0.9300 .
C28A F6A 1.367(13) .
C28B F6B 1.325(13) .
N1 C32 1.468(4) .
N1 C29 1.479(4) .
N1 C31 1.491(4) .
C29 N2 1.461(5) .
C29 H17 0.9700 .
C29 H18 0.9700 .
N2 C33 1.467(5) .
N2 C30 1.475(6) .
C30 N3 1.457(6) .
C30 H19 0.9700 .
C30 H20 0.9700 .
N3 C34 1.458(5) .
N3 C31 1.459(5) .
C31 H21 0.9700 .
C31 H22 0.9700 .
C32 N4 1.481(4) .
C32 H23 0.9700 .
C32 H24 0.9700 .
N4 C33 1.487(4) .
N4 C34 1.488(4) .
N4 Cu1 2.191(3) 4_565
C33 H25 0.9700 .
C33 H26 0.9700 .
C34 H27 0.9700 .
C34 H28 0.9700 .

loop_
_geom_torsion_atom_site_label_1
_geom_torsion_atom_site_label_2
_geom_torsion_atom_site_label_3
_geom_torsion_atom_site_label_4
_geom_torsion
_geom_torsion_site_symmetry_1
_geom_torsion_site_symmetry_2
_geom_torsion_site_symmetry_3
_geom_torsion_site_symmetry_4
O7 Cu1 Cu2 O4 -88.39(13) . . . .
O1 Cu1 Cu2 O4 92.73(12) . . . .
O3 Cu1 Cu2 O4 1.17(12) . . . .
O5 Cu1 Cu2 O4 -175.51(12) . . . .
N4 Cu1 Cu2 O4 13.2(8) 4_666 . . .
O7 Cu1 Cu2 O6 90.02(12) . . . .
O1 Cu1 Cu2 O6 -88.86(12) . . . .
O3 Cu1 Cu2 O6 179.58(11) . . . .
O5 Cu1 Cu2 O6 2.90(11) . . . .
N4 Cu1 Cu2 O6 -168.4(8) 4_666 . . .
O7 Cu1 Cu2 O2 -175.84(12) . . . .
O1 Cu1 Cu2 O2 5.28(12) . . . .
O3 Cu1 Cu2 O2 -86.28(12) . . . .
O5 Cu1 Cu2 O2 97.04(12) . . . .
N4 Cu1 Cu2 O2 -74.2(8) 4_666 . . .
O7 Cu1 Cu2 O8 1.06(12) . . . .
O1 Cu1 Cu2 O8 -177.82(12) . . . .
O3 Cu1 Cu2 O8 90.63(12) . . . .
O5 Cu1 Cu2 O8 -86.06(12) . . . .
N4 Cu1 Cu2 O8 102.7(8) 4_666 . . .
O7 Cu1 Cu2 N1 108.5(6) . . . .
O1 Cu1 Cu2 N1 -70.4(6) . . . .
O3 Cu1 Cu2 N1 -162.0(6) . . . .
O5 Cu1 Cu2 N1 21.4(6) . . . .
N4 Cu1 Cu2 N1 -149.9(10) 4_666 . . .
O7 Cu1 O1 C1 -15.3(8) . . . .
O3 Cu1 O1 C1 71.0(3) . . . .
O5 Cu1 O1 C1 -94.3(3) . . . .
N4 Cu1 O1 C1 165.2(3) 4_666 . . .
Cu2 Cu1 O1 C1 -9.4(3) . . . .
Cu1 O1 C1 O2 10.4(6) . . . .
Cu1 O1 C1 C2 -168.6(3) . . . .
O1 C1 O2 Cu2 -3.1(6) . . . .
C2 C1 O2 Cu2 175.9(3) . . . .
O4 Cu2 O2 C1 -90.9(3) . . . .
O6 Cu2 O2 C1 78.9(3) . . . .
O8 Cu2 O2 C1 -15.9(7) . . . .
N1 Cu2 O2 C1 170.5(3) . . . .
Cu1 Cu2 O2 C1 -3.3(3) . . . .
O1 C1 C2 C3 -135.5(4) . . . .
O2 C1 C2 C3 45.4(6) . . . .
O1 C1 C2 C7 44.5(6) . . . .
O2 C1 C2 C7 -134.6(5) . . . .
C7 C2 C3 F1 -179.2(5) . . . .
C1 C2 C3 F1 0.8(7) . . . .
C7 C2 C3 C4 0.2(7) . . . .
C1 C2 C3 C4 -179.7(5) . . . .
F1 C3 C4 C5 -179.4(6) . . . .
C2 C3 C4 C5 1.1(9) . . . .
C3 C4 C5 C6 -1.2(10) . . . .
C4 C5 C6 C7 -0.1(11) . . . .
C5 C6 C7 F2 178.9(6) . . . .
C5 C6 C7 C2 1.6(10) . . . .
C3 C2 C7 F2 -179.0(5) . . . .
C1 C2 C7 F2 1.0(7) . . . .
C3 C2 C7 C6 -1.6(8) . . . .
C1 C2 C7 C6 178.3(5) . . . .
O7 Cu1 O3 C8 82.4(3) . . . .
O1 Cu1 O3 C8 -86.7(3) . . . .
O5 Cu1 O3 C8 10.9(6) . . . .
N4 Cu1 O3 C8 179.0(3) 4_666 . . .
Cu2 Cu1 O3 C8 -2.1(3) . . . .
Cu1 O3 C8 O4 2.3(6) . . . .
Cu1 O3 C8 C9 -177.3(3) . . . .
O3 C8 O4 Cu2 -0.6(6) . . . .
C9 C8 O4 Cu2 179.0(3) . . . .
O6 Cu2 O4 C8 -9.8(9) . . . .
O2 Cu2 O4 C8 82.0(3) . . . .
O8 Cu2 O4 C8 -84.3(3) . . . .
N1 Cu2 O4 C8 177.4(3) . . . .
Cu1 Cu2 O4 C8 -0.8(3) . . . .
O3 C8 C9 C14 -32.2(7) . . . .
O4 C8 C9 C14 148.2(5) . . . .
O3 C8 C9 C10 148.5(5) . . . .
O4 C8 C9 C10 -31.2(6) . . . .
C14 C9 C10 F3 178.7(6) . . . .
C8 C9 C10 F3 -1.9(8) . . . .
C14 C9 C10 C11 2.0(9) . . . .
C8 C9 C10 C11 -178.6(5) . . . .
F3 C10 C11 C12 -178.7(7) . . . .
C9 C10 C11 C12 -2.0(11) . . . .
C10 C11 C12 C13 -0.6(13) . . . .
C11 C12 C13 C14 2.7(14) . . . .
C10 C9 C14 F4 177.3(6) . . . .
C8 C9 C14 F4 -2.1(9) . . . .
C10 C9 C14 C13 0.4(10) . . . .
C8 C9 C14 C13 -179.1(6) . . . .
C12 C13 C14 F4 -179.7(8) . . . .
C12 C13 C14 C9 -2.7(13) . . . .
O7 Cu1 O5 C15 -79.8(3) . . . .
O1 Cu1 O5 C15 89.5(3) . . . .
O3 Cu1 O5 C15 -8.1(6) . . . .
N4 Cu1 O5 C15 -176.0(3) 4_666 . . .
Cu2 Cu1 O5 C15 4.8(3) . . . .
Cu1 O5 C15 O6 -16.2(5) . . . .
Cu1 O5 C15 C16 161.5(3) . . . .
O5 C15 O6 Cu2 20.9(5) . . . .
C16 C15 O6 Cu2 -156.9(3) . . . .
O4 Cu2 O6 C15 -2.9(8) . . . .
O2 Cu2 O6 C15 -94.2(3) . . . .
O8 Cu2 O6 C15 71.7(3) . . . .
N1 Cu2 O6 C15 170.1(3) . . . .
Cu1 Cu2 O6 C15 -12.0(3) . . . .
O5 C15 C16 C21 51.7(6) . . . .
O6 C15 C16 C21 -130.4(5) . . . .
O5 C15 C16 C17 -125.7(5) . . . .
O6 C15 C16 C17 52.3(6) . . . .
C21 C16 C17 C18 -0.7(10) . . . .
C15 C16 C17 C18 177.0(6) . . . .
C21 C16 C17 F8A 162.0(6) . . . .
C15 C16 C17 F8A -20.4(9) . . . .
C21 C16 C17 F8B -160.6(6) . . . .
C15 C16 C17 F8B 17.0(9) . . . .
C16 C17 C18 C19 1.3(13) . . . .
F8A C17 C18 C19 -161.7(7) . . . .
F8B C17 C18 C19 160.5(7) . . . .
C17 C18 C19 C20 -1.4(13) . . . .
C18 C19 C20 C21 1.0(12) . . . .
C19 C20 C21 C16 -0.4(11) . . . .
C19 C20 C21 F7B -163.5(7) . . . .
C19 C20 C21 F7A 160.1(7) . . . .
C17 C16 C21 C20 0.2(9) . . . .
C15 C16 C21 C20 -177.3(6) . . . .
C17 C16 C21 F7B 163.8(6) . . . .
C15 C16 C21 F7B -13.7(8) . . . .
C17 C16 C21 F7A -161.1(6) . . . .
C15 C16 C21 F7A 21.4(9) . . . .
O1 Cu1 O7 C22 4.1(9) . . . .
O3 Cu1 O7 C22 -82.4(3) . . . .
O5 Cu1 O7 C22 83.5(3) . . . .
N4 Cu1 O7 C22 -176.5(3) 4_666 . . .
Cu2 Cu1 O7 C22 -1.9(3) . . . .
Cu1 O7 C22 O8 2.0(6) . . . .
Cu1 O7 C22 C23 -177.0(3) . . . .
O7 C22 O8 Cu2 -0.6(6) . . . .
C23 C22 O8 Cu2 178.5(3) . . . .
O4 Cu2 O8 C22 86.7(3) . . . .
O6 Cu2 O8 C22 -83.5(3) . . . .
O2 Cu2 O8 C22 12.0(7) . . . .
N1 Cu2 O8 C22 -174.5(3) . . . .
Cu1 Cu2 O8 C22 -0.7(3) . . . .
O8 C22 C23 C28A -151.1(8) . . . .
O7 C22 C23 C28A 28.0(9) . . . .
O8 C22 C23 C24 49.3(6) . . . .
O7 C22 C23 C24 -131.5(5) . . . .
O8 C22 C23 C28B -115.7(7) . . . .
O7 C22 C23 C28B 63.5(7) . . . .
C28A C23 C24 C25A 7.9(12) . . . .
C28B C23 C24 C25A -25.4(12) . . . .
C22 C23 C24 C25A 170.2(8) . . . .
C28A C23 C24 F5 -163.1(7) . . . .
C28B C23 C24 F5 163.6(7) . . . .
C22 C23 C24 F5 -0.7(8) . . . .
C28A C23 C24 C25B 19.2(9) . . . .
C28B C23 C24 C25B -14.1(9) . . . .
C22 C23 C24 C25B -178.4(6) . . . .
F5 C24 C25A C26A 171.7(8) . . . .
C23 C24 C25A C26A 0.0(14) . . . .
C25B C24 C25A C26A -25.9(15) . . . .
C25A C24 C25B C26B 170(3) . . . .
F5 C24 C25B C26B -168.1(11) . . . .
C23 C24 C25B C26B 9.3(14) . . . .
C24 C25A C26A C27A -2.2(18) . . . .
C24 C25B C26B C27B -2(2) . . . .
C25A C26A C27A C28A -4(2) . . . .
C25B C26B C27B C28B -1(3) . . . .
C24 C23 C28A F6A 178.1(9) . . . .
C28B C23 C28A F6A -66.3(14) . . . .
C22 C23 C28A F6A 16.2(14) . . . .
C24 C23 C28A C27A -14.5(15) . . . .
C28B C23 C28A C27A 101.1(19) . . . .
C22 C23 C28A C27A -176.4(10) . . . .
C26A C27A C28A C23 13(2) . . . .
C26A C27A C28A F6A -179.4(12) . . . .
C26B C27B C28B F6B 179.4(13) . . . .
C26B C27B C28B C23 -5(2) . . . .
C28A C23 C28B F6B 110.2(18) . . . .
C24 C23 C28B F6B -171.1(8) . . . .
C22 C23 C28B F6B -5.7(13) . . . .
C28A C23 C28B C27B -65.7(15) . . . .
C24 C23 C28B C27B 13.0(15) . . . .
C22 C23 C28B C27B 178.5(10) . . . .
O4 Cu2 N1 C32 -117.4(2) . . . .
O6 Cu2 N1 C32 63.8(2) . . . .
O2 Cu2 N1 C32 -29.4(2) . . . .
O8 Cu2 N1 C32 152.2(2) . . . .
Cu1 Cu2 N1 C32 45.5(8) . . . .
O4 Cu2 N1 C29 3.3(2) . . . .
O6 Cu2 N1 C29 -175.4(2) . . . .
O2 Cu2 N1 C29 91.3(2) . . . .
O8 Cu2 N1 C29 -87.1(2) . . . .
Cu1 Cu2 N1 C29 166.3(5) . . . .
O4 Cu2 N1 C31 123.7(2) . . . .
O6 Cu2 N1 C31 -55.1(2) . . . .
O2 Cu2 N1 C31 -148.4(2) . . . .
O8 Cu2 N1 C31 33.2(2) . . . .
Cu1 Cu2 N1 C31 -73.4(7) . . . .
C32 N1 C29 N2 -59.0(4) . . . .
C31 N1 C29 N2 57.6(4) . . . .
Cu2 N1 C29 N2 179.3(2) . . . .
N1 C29 N2 C33 59.7(4) . . . .
N1 C29 N2 C30 -57.8(4) . . . .
C29 N2 C30 N3 58.3(4) . . . .
C33 N2 C30 N3 -59.0(4) . . . .
N2 C30 N3 C34 58.7(4) . . . .
N2 C30 N3 C31 -58.8(4) . . . .
C30 N3 C31 N1 59.2(4) . . . .
C34 N3 C31 N1 -58.2(4) . . . .
C32 N1 C31 N3 57.9(4) . . . .
C29 N1 C31 N3 -58.5(4) . . . .
Cu2 N1 C31 N3 177.5(3) . . . .
C29 N1 C32 N4 58.2(3) . . . .
C31 N1 C32 N4 -57.8(3) . . . .
Cu2 N1 C32 N4 -177.7(2) . . . .
N1 C32 N4 C33 -58.2(3) . . . .
N1 C32 N4 C34 58.0(3) . . . .
N1 C32 N4 Cu1 -179.6(2) . . . 4_565
C29 N2 C33 N4 -59.2(4) . . . .
C30 N2 C33 N4 58.4(4) . . . .
C32 N4 C33 N2 58.5(4) . . . .
C34 N4 C33 N2 -57.7(4) . . . .
Cu1 N4 C33 N2 179.0(2) 4_565 . . .
C30 N3 C34 N4 -58.4(4) . . . .
C31 N3 C34 N4 58.8(4) . . . .
C32 N4 C34 N3 -58.4(4) . . . .
C33 N4 C34 N3 57.9(4) . . . .
Cu1 N4 C34 N3 -179.4(2) 4_565 . . .
